data_7150978
loop_
_publ_author_name
'Christie, Victoria B.'
'Barnard, Jonathan H.'
'Batsanov, Andrei S.'
'Bridgens, Caroline E.'
'Cartmell, Emily B.'
'Collings, Jonathan C.'
'Maltman, Daniel J.'
'Redfern, Christopher P. F.'
'Marder, Todd B.'
'Przyborski, Stefan'
'Whiting, Andrew'

_publ_section_title
;
 Synthesis and evaluation of synthetic retinoid derivatives as inducers
 of stem cell differentiation
;
_journal_issue 19
_journal_name_full 'Organic &amp; Biomolecular Chemistry'
_journal_page_first 3497
_journal_page_last 3507
_journal_paper_doi 10.1039/b808574a
_journal_volume 6
_journal_year 2008
_chemical_formula_moiety 'C16 H20'
_chemical_formula_sum 'C16 H20'
_chemical_formula_weight 212.32
_chemical_melting_point 322
_chemical_name_systematic
;
6-Ethynyl-1,1,4,4-tetramethyl-1,2,3,4-tetrahydronaphthalene
;
_space_group_IT_number 14
_symmetry_cell_setting monoclinic
_symmetry_space_group_name_Hall '-P 2ybc'
_symmetry_space_group_name_H-M 'P 1 21/c 1'
_atom_sites_solution_hydrogens difmap
_atom_sites_solution_primary direct
_atom_sites_solution_secondary difmap
_audit_creation_method SHELXL-97
_cell_angle_alpha 90.00
_cell_angle_beta 102.35(1)
_cell_angle_gamma 90.00
_cell_formula_units_Z 4
_cell_length_a 8.3245(7)
_cell_length_b 14.6772(12)
_cell_length_c 10.6166(9)
_cell_measurement_reflns_used 4162
_cell_measurement_temperature 120(2)
_cell_measurement_theta_max 29.99
_cell_measurement_theta_min 2.40
_cell_volume 1267.12(19)
_computing_cell_refinement 'SAINT version 6.28A (Bruker, 2002)'
_computing_data_collection 'SMART version 5.625 (Bruker, 2001)'
_computing_data_reduction 'SAINT version 6.28A (Bruker, 2002)'
_computing_molecular_graphics 'SHELXTL version 6.14 (Bruker, 2003)'
_computing_publication_material 'SHELXTL version 6.14 (Bruker, 2003)'
_computing_structure_refinement 'SHELXTL version 6.14 (Bruker, 2003)'
_computing_structure_solution 'SHELXTL version 6.14 (Bruker, 2003)'
_diffrn_ambient_temperature 120(2)
_diffrn_detector_area_resol_mean 8
_diffrn_measured_fraction_theta_full 0.999
_diffrn_measured_fraction_theta_max 0.999
_diffrn_measurement_device_type 'ProteumM APEX CCD area detector'
_diffrn_measurement_method '\w scans'
_diffrn_radiation_monochromator graphite
_diffrn_radiation_source '60W microfocus Bede Microsource with glass polycapillary optics'
_diffrn_radiation_type MoK\a
_diffrn_radiation_wavelength 0.71073
_diffrn_reflns_av_R_equivalents 0.0538
_diffrn_reflns_av_sigmaI/netI 0.0428
_diffrn_reflns_limit_h_max 11
_diffrn_reflns_limit_h_min -11
_diffrn_reflns_limit_k_max 19
_diffrn_reflns_limit_k_min -20
_diffrn_reflns_limit_l_max 14
_diffrn_reflns_limit_l_min -14
_diffrn_reflns_number 14597
_diffrn_reflns_theta_full 29.99
_diffrn_reflns_theta_max 29.99
_diffrn_reflns_theta_min 2.40
_diffrn_standards_number 0
_exptl_absorpt_coefficient_mu 0.062
_exptl_absorpt_correction_type none
_exptl_crystal_colour colourless
_exptl_crystal_density_diffrn 1.113
_exptl_crystal_density_method 'not measured'
_exptl_crystal_description plate
_exptl_crystal_F_000 464
_exptl_crystal_size_max 0.4
_exptl_crystal_size_mid 0.4
_exptl_crystal_size_min 0.1
_refine_diff_density_max 0.432
_refine_diff_density_min -0.200
_refine_diff_density_rms 0.048
_refine_ls_extinction_method none
_refine_ls_goodness_of_fit_ref 1.029
_refine_ls_hydrogen_treatment refall
_refine_ls_matrix_type full
_refine_ls_number_parameters 225
_refine_ls_number_reflns 3692
_refine_ls_number_restraints 0
_refine_ls_restrained_S_all 1.029
_refine_ls_R_factor_all 0.0621
_refine_ls_R_factor_gt 0.0497
_refine_ls_shift/su_max 0.001
_refine_ls_shift/su_mean 0.000
_refine_ls_structure_factor_coef Fsqd
_refine_ls_weighting_details 'calc w=1/[\s^2^(Fo^2^)+(0.0710P)^2^+0.1063P] where P=(Fo^2^+2Fc^2^)/3'
_refine_ls_weighting_scheme calc
_refine_ls_wR_factor_gt 0.1214
_refine_ls_wR_factor_ref 0.1287
_reflns_number_gt 3035
_reflns_number_total 3692
_reflns_threshold_expression I>2\s(I)
_cod_data_source_file b808574a.txt
_cod_data_source_block (3)
_cod_depositor_comments
;
The following automatic conversions were performed:
'_symmetry_cell_setting' value 'Monoclinic' changed to 'monoclinic'
according to '/home/saulius/struct/CIF-dictionaries/cif_core.dic'
dictionary named 'cif_core.dic' version 2.4.1 from 2010-06-29.

Automatic conversion script
Id: cif_fix_enum 1527 2010-12-29 10:47:43Z saulius 
;
_cod_original_cell_volume 1267.12(18)
_cod_original_sg_symbol_H-M 'P 21/c '
_cod_database_code 7150978

loop_
_symmetry_equiv_pos_as_xyz
'x, y, z'
'-x, y+1/2, -z+1/2'
'-x, -y, -z'
'x, -y-1/2, z-1/2'

loop_
_atom_site_label
_atom_site_type_symbol
_atom_site_fract_x
_atom_site_fract_y
_atom_site_fract_z
_atom_site_U_iso_or_equiv
_atom_site_adp_type
_atom_site_occupancy
_atom_site_symmetry_multiplicity
_atom_site_calc_flag
_atom_site_refinement_flags
_atom_site_disorder_assembly
_atom_site_disorder_group
C1 C 0.30882(12) 0.67249(7) 0.37533(10) 0.0180(2) Uani 1 1 d . . .
C2 C 0.37873(14) 0.75726(7) 0.45210(11) 0.0211(2) Uani 1 1 d . . .
H21 H 0.4063(17) 0.8044(10) 0.3911(13) 0.029(4) Uiso 1 1 d . . .
H22 H 0.2907(16) 0.7857(9) 0.4921(13) 0.025(3) Uiso 1 1 d . . .
C3 C 0.52962(13) 0.73533(8) 0.55555(11) 0.0211(2) Uani 1 1 d . . .
H31 H 0.4995(15) 0.6874(9) 0.6136(12) 0.022(3) Uiso 1 1 d . . .
H32 H 0.5680(17) 0.7902(10) 0.6108(14) 0.034(4) Uiso 1 1 d . . .
C4 C 0.67398(12) 0.70251(7) 0.49854(10) 0.0167(2) Uani 1 1 d . . .
C5 C 0.73324(13) 0.59416(7) 0.33105(10) 0.0167(2) Uani 1 1 d . . .
H5 H 0.8520(15) 0.6072(9) 0.3668(12) 0.019(3) Uiso 1 1 d . . .
C6 C 0.69150(13) 0.53299(7) 0.22888(10) 0.0174(2) Uani 1 1 d . . .
C7 C 0.52505(13) 0.51440(7) 0.17918(10) 0.0197(2) Uani 1 1 d . . .
H7 H 0.4905(16) 0.4700(9) 0.1087(13) 0.024(3) Uiso 1 1 d . . .
C8 C 0.40674(13) 0.55917(7) 0.22925(10) 0.0193(2) Uani 1 1 d . . .
H8 H 0.2878(15) 0.5446(8) 0.1921(12) 0.019(3) Uiso 1 1 d . . .
C9 C 0.44706(12) 0.62287(7) 0.32929(10) 0.0154(2) Uani 1 1 d . . .
C10 C 0.61451(12) 0.63842(7) 0.38418(9) 0.0147(2) Uani 1 1 d . . .
C11 C 0.23191(15) 0.60777(8) 0.45980(12) 0.0256(3) Uani 1 1 d . . .
H111 H 0.1724(18) 0.5569(10) 0.4071(14) 0.032(4) Uiso 1 1 d . . .
H112 H 0.3167(18) 0.5833(10) 0.5309(14) 0.032(4) Uiso 1 1 d . . .
H113 H 0.1481(18) 0.6413(10) 0.4976(14) 0.036(4) Uiso 1 1 d . . .
C12 C 0.17384(15) 0.70396(10) 0.26183(12) 0.0295(3) Uani 1 1 d . . .
H121 H 0.089(2) 0.7416(11) 0.2957(16) 0.043(4) Uiso 1 1 d . . .
H122 H 0.1160(19) 0.6530(11) 0.2113(15) 0.038(4) Uiso 1 1 d . . .
H123 H 0.2208(18) 0.7444(11) 0.2025(15) 0.041(4) Uiso 1 1 d . . .
C13 C 0.79588(14) 0.65350(9) 0.60595(10) 0.0239(2) Uani 1 1 d . . .
H131 H 0.9001(19) 0.6330(10) 0.5778(14) 0.035(4) Uiso 1 1 d . . .
H132 H 0.7437(17) 0.5978(10) 0.6367(13) 0.030(4) Uiso 1 1 d . . .
H133 H 0.8304(18) 0.6956(10) 0.6813(15) 0.036(4) Uiso 1 1 d . . .
C14 C 0.76087(15) 0.78501(8) 0.45371(12) 0.0247(2) Uani 1 1 d . . .
H141 H 0.8601(18) 0.7669(10) 0.4193(14) 0.035(4) Uiso 1 1 d . . .
H142 H 0.6862(16) 0.8197(9) 0.3823(13) 0.026(3) Uiso 1 1 d . . .
H143 H 0.7996(18) 0.8268(10) 0.5270(15) 0.037(4) Uiso 1 1 d . . .
C15 C 0.81831(14) 0.49052(7) 0.17516(10) 0.0212(2) Uani 1 1 d . . .
C16 C 0.92166(16) 0.45651(8) 0.13042(13) 0.0292(3) Uani 1 1 d . . .
H16 H 1.007(2) 0.4296(12) 0.0967(16) 0.049(5) Uiso 1 1 d . . .

loop_
_atom_site_aniso_label
_atom_site_aniso_U_11
_atom_site_aniso_U_22
_atom_site_aniso_U_33
_atom_site_aniso_U_23
_atom_site_aniso_U_13
_atom_site_aniso_U_12
C1 0.0153(5) 0.0216(5) 0.0180(5) 0.0016(4) 0.0056(4) 0.0022(4)
C2 0.0218(5) 0.0192(5) 0.0242(5) -0.0007(4) 0.0090(4) 0.0031(4)
C3 0.0217(5) 0.0234(5) 0.0197(5) -0.0063(4) 0.0081(4) -0.0008(4)
C4 0.0174(5) 0.0180(5) 0.0156(5) -0.0033(4) 0.0053(4) -0.0025(4)
C5 0.0170(5) 0.0177(5) 0.0159(5) 0.0006(4) 0.0042(4) 0.0010(4)
C6 0.0227(5) 0.0147(5) 0.0161(5) 0.0017(4) 0.0069(4) 0.0015(4)
C7 0.0251(5) 0.0174(5) 0.0169(5) -0.0032(4) 0.0050(4) -0.0033(4)
C8 0.0187(5) 0.0204(5) 0.0184(5) -0.0007(4) 0.0033(4) -0.0034(4)
C9 0.0166(5) 0.0159(4) 0.0144(4) 0.0026(3) 0.0048(4) -0.0004(3)
C10 0.0175(5) 0.0145(4) 0.0129(4) 0.0011(3) 0.0048(4) -0.0001(3)
C11 0.0244(6) 0.0273(6) 0.0292(6) 0.0006(5) 0.0144(5) -0.0036(4)
C12 0.0230(6) 0.0385(7) 0.0258(6) 0.0010(5) 0.0022(5) 0.0095(5)
C13 0.0219(5) 0.0329(6) 0.0160(5) -0.0033(4) 0.0021(4) 0.0010(4)
C14 0.0293(6) 0.0210(5) 0.0267(6) -0.0057(5) 0.0123(5) -0.0079(4)
C15 0.0275(6) 0.0171(5) 0.0199(5) -0.0010(4) 0.0068(4) -0.0003(4)
C16 0.0332(7) 0.0254(6) 0.0319(6) -0.0032(5) 0.0132(5) 0.0036(5)

loop_
_atom_type_symbol
_atom_type_description
_atom_type_scat_dispersion_real
_atom_type_scat_dispersion_imag
_atom_type_scat_source
C C 0.0033 0.0016 'International Tables Vol C Tables 4.2.6.8 and 6.1.1.4'
H H 0.0000 0.0000 'International Tables Vol C Tables 4.2.6.8 and 6.1.1.4'

loop_
_geom_angle_atom_site_label_1
_geom_angle_atom_site_label_2
_geom_angle_atom_site_label_3
_geom_angle
_geom_angle_site_symmetry_1
_geom_angle_site_symmetry_3
_geom_angle_publ_flag
C9 C1 C2 109.32(8) . . ?
C9 C1 C12 111.59(9) . . ?
C2 C1 C12 107.74(9) . . ?
C9 C1 C11 109.17(9) . . ?
C2 C1 C11 110.47(9) . . ?
C12 C1 C11 108.55(10) . . ?
C3 C2 C1 111.99(9) . . ?
C3 C2 H21 110.1(8) . . ?
C1 C2 H21 109.2(8) . . ?
C3 C2 H22 110.2(7) . . ?
C1 C2 H22 109.3(8) . . ?
H21 C2 H22 105.8(11) . . ?
C2 C3 C4 112.24(9) . . ?
C2 C3 H31 108.5(7) . . ?
C4 C3 H31 110.0(7) . . ?
C2 C3 H32 111.3(8) . . ?
C4 C3 H32 107.7(8) . . ?
H31 C3 H32 107.0(11) . . ?
C10 C4 C13 110.58(8) . . ?
C10 C4 C3 110.97(8) . . ?
C13 C4 C3 107.66(9) . . ?
C10 C4 C14 109.39(8) . . ?
C13 C4 C14 108.62(9) . . ?
C3 C4 C14 109.57(9) . . ?
C6 C5 C10 122.22(9) . . ?
C6 C5 H5 118.8(7) . . ?
C10 C5 H5 119.0(7) . . ?
C5 C6 C7 118.74(9) . . ?
C5 C6 C15 120.25(9) . . ?
C7 C6 C15 121.01(9) . . ?
C8 C7 C6 119.46(10) . . ?
C8 C7 H7 119.3(8) . . ?
C6 C7 H7 121.2(8) . . ?
C7 C8 C9 122.29(10) . . ?
C7 C8 H8 118.0(7) . . ?
C9 C8 H8 119.7(7) . . ?
C8 C9 C10 118.48(9) . . ?
C8 C9 C1 119.07(9) . . ?
C10 C9 C1 122.44(9) . . ?
C5 C10 C9 118.67(9) . . ?
C5 C10 C4 117.93(9) . . ?
C9 C10 C4 123.39(9) . . ?
C1 C11 H111 110.7(8) . . ?
C1 C11 H112 110.7(8) . . ?
H111 C11 H112 110.2(12) . . ?
C1 C11 H113 110.0(8) . . ?
H111 C11 H113 106.7(12) . . ?
H112 C11 H113 108.5(12) . . ?
C1 C12 H121 109.4(9) . . ?
C1 C12 H122 113.0(9) . . ?
H121 C12 H122 108.0(12) . . ?
C1 C12 H123 110.7(9) . . ?
H121 C12 H123 106.9(13) . . ?
H122 C12 H123 108.6(12) . . ?
C4 C13 H131 112.9(9) . . ?
C4 C13 H132 110.9(8) . . ?
H131 C13 H132 107.9(12) . . ?
C4 C13 H133 109.6(9) . . ?
H131 C13 H133 107.4(12) . . ?
H132 C13 H133 108.1(11) . . ?
C4 C14 H141 112.4(9) . . ?
C4 C14 H142 112.0(8) . . ?
H141 C14 H142 106.3(11) . . ?
C4 C14 H143 109.9(9) . . ?
H141 C14 H143 107.1(12) . . ?
H142 C14 H143 108.9(11) . . ?
C16 C15 C6 179.36(12) . . ?
C15 C16 H16 178.3(11) . . ?

loop_
_geom_bond_atom_site_label_1
_geom_bond_atom_site_label_2
_geom_bond_distance
_geom_bond_site_symmetry_2
_geom_bond_publ_flag
C1 C9 1.5278(14) . ?
C1 C2 1.5324(15) . ?
C1 C12 1.5326(16) . ?
C1 C11 1.5369(15) . ?
C2 C3 1.5158(16) . ?
C2 H21 1.007(14) . ?
C2 H22 1.012(14) . ?
C3 C4 1.5342(14) . ?
C3 H31 1.002(13) . ?
C3 H32 1.007(15) . ?
C4 C10 1.5319(14) . ?
C4 C13 1.5338(15) . ?
C4 C14 1.5373(15) . ?
C5 C6 1.3936(14) . ?
C5 C10 1.3983(14) . ?
C5 H5 0.999(12) . ?
C6 C7 1.4000(15) . ?
C6 C15 1.4442(14) . ?
C7 C8 1.3814(15) . ?
C7 H7 0.987(14) . ?
C8 C9 1.4008(14) . ?
C8 H8 1.008(12) . ?
C9 C10 1.4097(14) . ?
C11 H111 0.999(15) . ?
C11 H112 0.984(15) . ?
C11 H113 1.005(15) . ?
C12 H121 1.020(16) . ?
C12 H122 0.984(16) . ?
C12 H123 1.004(16) . ?
C13 H131 1.022(15) . ?
C13 H132 1.013(15) . ?
C13 H133 1.003(15) . ?
C14 H141 1.008(15) . ?
C14 H142 1.009(14) . ?
C14 H143 0.989(15) . ?
C15 C16 1.1789(16) . ?
C16 H16 0.946(17) . ?

loop_
_geom_torsion_atom_site_label_1
_geom_torsion_atom_site_label_2
_geom_torsion_atom_site_label_3
_geom_torsion_atom_site_label_4
_geom_torsion
_geom_torsion_site_symmetry_1
_geom_torsion_site_symmetry_2
_geom_torsion_site_symmetry_3
_geom_torsion_site_symmetry_4
_geom_torsion_publ_flag
C9 C1 C2 C3 -50.42(11) . . . . ?
C12 C1 C2 C3 -171.85(9) . . . . ?
C11 C1 C2 C3 69.73(11) . . . . ?
C1 C2 C3 C4 64.75(12) . . . . ?
C2 C3 C4 C10 -40.57(12) . . . . ?
C2 C3 C4 C13 -161.72(9) . . . . ?
C2 C3 C4 C14 80.32(11) . . . . ?
C10 C5 C6 C7 -0.93(15) . . . . ?
C10 C5 C6 C15 178.53(9) . . . . ?
C5 C6 C7 C8 2.21(15) . . . . ?
C15 C6 C7 C8 -177.25(10) . . . . ?
C6 C7 C8 C9 -0.29(16) . . . . ?
C7 C8 C9 C10 -2.92(15) . . . . ?
C7 C8 C9 C1 177.37(9) . . . . ?
C2 C1 C9 C8 -162.49(9) . . . . ?
C12 C1 C9 C8 -43.42(13) . . . . ?
C11 C1 C9 C8 76.56(12) . . . . ?
C2 C1 C9 C10 17.80(13) . . . . ?
C12 C1 C9 C10 136.87(11) . . . . ?
C11 C1 C9 C10 -103.14(11) . . . . ?
C6 C5 C10 C9 -2.27(15) . . . . ?
C6 C5 C10 C4 178.48(9) . . . . ?
C8 C9 C10 C5 4.10(14) . . . . ?
C1 C9 C10 C5 -176.19(9) . . . . ?
C8 C9 C10 C4 -176.69(9) . . . . ?
C1 C9 C10 C4 3.01(14) . . . . ?
C13 C4 C10 C5 -53.24(12) . . . . ?
C3 C4 C10 C5 -172.65(9) . . . . ?
C14 C4 C10 C5 66.35(12) . . . . ?
C13 C4 C10 C9 127.55(10) . . . . ?
C3 C4 C10 C9 8.14(13) . . . . ?
C14 C4 C10 C9 -112.86(11) . . . . ?

loop_
_cod_related_entry_id
_cod_related_entry_database
_cod_related_entry_code
1 ChemSpider 11513528
